data_7110549
loop_
_publ_author_name
'Liu, C. W.'
'Shang, Iu-Jie'
'Wang, Ju-Chung'
'Keng, Tai-Chiun'

_publ_section_title
;
 Metal dialkyl diselenophosphates:1 a rare example of co-crystallization
 with clusters, Ag8(\m8-Se)[Se2P(OPri)2]6 and Ag6[Se2P(OPri)2]6,
 superimposing in a trigonal lattice&#x2020;
;
_journal_issue 11
_journal_name_full 'Chemical Communications'
_journal_page_first 995
_journal_paper_doi 10.1039/a902429h
_journal_year 1999
_chemical_formula_sum 'C36 H84 Ag7 O12 P6 Se12.5'
_chemical_formula_weight 2636.94
_space_group_IT_number 148
_symmetry_cell_setting trigonal
_symmetry_space_group_name_Hall '-R 3'
_symmetry_space_group_name_H-M 'R -3 :H'
_atom_sites_solution_hydrogens 'NOT INCLUDE'
_atom_sites_solution_primary direct
_atom_sites_solution_secondary difmap
_audit_creation_method SHELXTL
_cell_angle_alpha 90.00
_cell_angle_beta 90.00
_cell_angle_gamma 120.00
_cell_formula_units_Z 3
_cell_length_a 22.7866(12)
_cell_length_b 22.7866(12)
_cell_length_c 12.8738(9)
_cell_measurement_temperature 298(2)
_cell_measurement_theta_max 25.0
_cell_measurement_theta_min 1.5
_cell_volume 5788.9(6)
_computing_cell_refinement 'Siemens SMART'
_computing_data_collection 'Siemens SMART'
_computing_data_reduction 'Siemens SAINT'
_computing_molecular_graphics 'Siemens SHELXTL'
_computing_publication_material 'Siemens SHELXTL'
_computing_structure_refinement 'SHELXL-93 (Sheldrick, 1993)'
_computing_structure_solution 'SHELXS-86 (Sheldrick, 1990)'
_diffrn_ambient_temperature 298(2)
_diffrn_measurement_device 'Siemens P4'
_diffrn_measurement_method '\w scans'
_diffrn_radiation_monochromator graphite
_diffrn_radiation_source 'fine-focus sealed tube'
_diffrn_radiation_type MoK\a
_diffrn_radiation_wavelength 0.71073
_diffrn_reflns_av_R_equivalents 0.0356
_diffrn_reflns_av_sigmaI/netI 0.0292
_diffrn_reflns_limit_h_max 19
_diffrn_reflns_limit_h_min -27
_diffrn_reflns_limit_k_max 27
_diffrn_reflns_limit_k_min -7
_diffrn_reflns_limit_l_max 14
_diffrn_reflns_limit_l_min -10
_diffrn_reflns_number 5631
_diffrn_reflns_theta_max 25.00
_diffrn_reflns_theta_min 2.60
_diffrn_standards_decay_% <1
_exptl_absorpt_coefficient_mu 7.800
_exptl_absorpt_correction_T_max 0.6848
_exptl_absorpt_correction_T_min 0.4270
_exptl_absorpt_correction_type empirical
_exptl_crystal_colour colorless
_exptl_crystal_density_diffrn 2.269
_exptl_crystal_description irregule
_exptl_crystal_F_000 3720
_exptl_crystal_size_max 0.4
_exptl_crystal_size_mid 0.3
_exptl_crystal_size_min 0.2
_refine_diff_density_max 0.838
_refine_diff_density_min -0.741
_refine_diff_density_rms 0.098
_refine_ls_extinction_coef 0.00038(4)
_refine_ls_extinction_expression Fc^*^=kFc[1+0.001xFc^2^\l^3^/sin(2\q)]^-1/4^
_refine_ls_extinction_method SHELXTL
_refine_ls_goodness_of_fit_all 1.069
_refine_ls_goodness_of_fit_ref 1.082
_refine_ls_hydrogen_treatment 'NOT INCLUDE'
_refine_ls_matrix_type full
_refine_ls_number_parameters 114
_refine_ls_number_reflns 2228
_refine_ls_number_restraints 0
_refine_ls_restrained_S_all 1.069
_refine_ls_restrained_S_obs 1.082
_refine_ls_R_factor_all 0.0446
_refine_ls_R_factor_gt 0.0382
_refine_ls_shift/su_max -0.001
_refine_ls_shift/su_mean 0.000
_refine_ls_structure_factor_coef Fsqd
_refine_ls_weighting_details 'w=1/[\s^2^(Fo^2^)+(0.0363P)^2^+56.3109P] where P=(Fo^2^+2Fc^2^)/3'
_refine_ls_weighting_scheme calc
_refine_ls_wR_factor_all 0.0992
_refine_ls_wR_factor_ref 0.0943
_reflns_number_gt 1979
_reflns_number_total 2228
_reflns_threshold_expression >2sigma(I)
_cod_data_source_file 902429hsup1.cif
_cod_data_source_block agsepm
_cod_depositor_comments
;
The following automatic conversions were performed:

'_symmetry_cell_setting' value 'Trigonal' changed to 'trigonal'
according to /home/saulius/struct/CIF-dictionaries/cif_core.dic
dictionary named 'cif_core.dic' version 2.4.2 from 2011-04-26.

Automatic conversion script
Id: cif_fix_values 1891 2012-01-12 08:04:46Z andrius 

The following automatic conversions were performed:

'_refine_ls_weighting_scheme' value 'calc
w=1/[\s^2^(Fo^2^)+(0.0363P)^2^+56.3109P] where P=(Fo^2^+2Fc^2^)/3'
was changed to 'calc'. New tag '_refine_ls_weighting_details' was
created. The value of the new tag was set to
'w=1/[\s^2^(Fo^2^)+(0.0363P)^2^+56.3109P] where P=(Fo^2^+2Fc^2^)/3'.

Automatic conversion script
Id: cif_fix_values 3143 2015-03-26 13:38:13Z robertas 
;
_cod_original_sg_symbol_H-M R-3
_cod_original_formula_sum 'C36 H84 Ag7 O12 P6 Se12.50'
_cod_database_code 7110549

loop_
_symmetry_equiv_pos_as_xyz
'x, y, z'
'-y, x-y, z'
'-x+y, -x, z'
'x+2/3, y+1/3, z+1/3'
'-y+2/3, x-y+1/3, z+1/3'
'-x+y+2/3, -x+1/3, z+1/3'
'x+1/3, y+2/3, z+2/3'
'-y+1/3, x-y+2/3, z+2/3'
'-x+y+1/3, -x+2/3, z+2/3'
'-x, -y, -z'
'y, -x+y, -z'
'x-y, x, -z'
'-x+2/3, -y+1/3, -z+1/3'
'y+2/3, -x+y+1/3, -z+1/3'
'x-y+2/3, x+1/3, -z+1/3'
'-x+1/3, -y+2/3, -z+2/3'
'y+1/3, -x+y+2/3, -z+2/3'
'x-y+1/3, x+2/3, -z+2/3'

loop_
_atom_site_aniso_label
_atom_site_aniso_U_11
_atom_site_aniso_U_22
_atom_site_aniso_U_33
_atom_site_aniso_U_23
_atom_site_aniso_U_13
_atom_site_aniso_U_12
Se 0.0598(12) 0.0598(12) 0.063(2) 0.000 0.000 0.0299(6)
Se1 0.0534(4) 0.0539(4) 0.0598(4) -0.0070(3) -0.0051(3) 0.0282(3)
Se2 0.0512(4) 0.0959(6) 0.0559(4) 0.0066(3) -0.0023(3) 0.0310(4)
Ag1 0.0597(3) 0.0717(4) 0.0734(4) 0.0078(3) 0.0034(2) 0.0324(3)
Ag2 0.0628(8) 0.0628(8) 0.0730(13) 0.000 0.000 0.0314(4)
P1 0.0501(8) 0.0469(8) 0.0561(9) -0.0012(7) -0.0068(7) 0.0256(7)
O1 0.050(2) 0.054(2) 0.083(3) -0.007(2) -0.001(2) 0.022(2)
O2 0.078(3) 0.064(3) 0.062(3) 0.006(2) -0.010(2) 0.034(2)
C1 0.053(4) 0.056(4) 0.107(6) -0.010(4) -0.012(4) 0.012(3)
C3 0.067(5) 0.113(8) 0.143(10) -0.011(7) 0.015(6) 0.011(5)
C4 0.125(8) 0.090(6) 0.081(6) 0.017(5) 0.031(5) 0.048(6)
C5 0.156(11) 0.068(6) 0.145(11) 0.006(6) 0.030(9) 0.013(6)

loop_
_atom_site_label
_atom_site_type_symbol
_atom_site_fract_x
_atom_site_fract_y
_atom_site_fract_z
_atom_site_U_iso_or_equiv
_atom_site_thermal_displace_type
_atom_site_occupancy
_atom_site_calc_flag
_atom_site_refinement_flags
_atom_site_disorder_group
Se Se 0.3333 0.6667 0.1667 0.0608(9) Uani 0.497(3) d SP .
Se1 Se 0.23677(3) 0.77396(3) 0.09266(5) 0.0551(2) Uani 1 d . .
Se2 Se 0.41942(3) 0.78943(4) -0.08221(6) 0.0702(3) Uani 1 d . .
Ag1 Ag 0.36128(3) 0.79592(3) 0.08831(4) 0.0685(2) Uani 1 d . .
Ag2 Ag 0.3333 0.6667 -0.0441(2) 0.0662(7) Uani 0.497(3) d SP .
P1 P 0.18299(8) 0.70320(8) -0.03265(13) 0.0504(4) Uani 1 d . .
O1 O 0.1068(2) 0.6689(2) 0.0031(4) 0.0639(12) Uani 1 d . .
O2 O 0.1836(3) 0.7457(2) -0.1296(4) 0.0686(12) Uani 1 d . .
C1 C 0.0501(4) 0.6081(4) -0.0462(7) 0.079(2) Uani 1 d . .
C2 C 0.0194(13) 0.6330(13) -0.1282(19) 0.115(7) Uiso 0.50 d P 1
C2' C 0.0390(10) 0.6182(10) -0.1584(15) 0.085(5) Uiso 0.50 d P 2
C3 C -0.0047(5) 0.5791(6) 0.0315(10) 0.123(4) Uani 1 d . .
C4 C 0.2417(6) 0.7812(5) -0.2000(7) 0.101(3) Uani 1 d . .
C5 C 0.2725(7) 0.8548(5) -0.1843(10) 0.142(5) Uani 1 d . .
C6 C 0.1940(12) 0.7745(11) -0.3077(17) 0.108(6) Uiso 0.50 d P 3
C6' C 0.2297(13) 0.7554(13) -0.3029(19) 0.121(7) Uiso 0.50 d P 4

loop_
_atom_type_symbol
_atom_type_description
_atom_type_scat_dispersion_real
_atom_type_scat_dispersion_imag
_atom_type_scat_source
C C 0.0033 0.0016 'International Tables Vol C Tables 4.2.6.8 and 6.1.1.4'
H H 0.0000 0.0000 'International Tables Vol C Tables 4.2.6.8 and 6.1.1.4'
O O 0.0106 0.0060 'International Tables Vol C Tables 4.2.6.8 and 6.1.1.4'
P P 0.1023 0.0942 'International Tables Vol C Tables 4.2.6.8 and 6.1.1.4'
Se Se -0.0929 2.2259 'International Tables Vol C Tables 4.2.6.8 and 6.1.1.4'
Ag Ag -0.8971 1.1015 'International Tables Vol C Tables 4.2.6.8 and 6.1.1.4'

loop_
_geom_angle_atom_site_label_1
_geom_angle_atom_site_label_2
_geom_angle_atom_site_label_3
_geom_angle
_geom_angle_site_symmetry_1
_geom_angle_site_symmetry_3
Ag2 Se Ag2 180.0 13_565 .
Ag2 Se Ag1 110.595(12) 13_565 .
Ag2 Se Ag1 69.403(12) . .
Ag2 Se Ag1 69.401(12) 13_565 15
Ag2 Se Ag1 110.597(12) . 15
Ag1 Se Ag1 71.677(12) . 15
Ag2 Se Ag1 110.596(12) 13_565 2_665
Ag2 Se Ag1 69.403(12) . 2_665
Ag1 Se Ag1 108.323(12) . 2_665
Ag1 Se Ag1 71.678(12) 15 2_665
Ag2 Se Ag1 69.403(12) 13_565 14_455
Ag2 Se Ag1 110.598(12) . 14_455
Ag1 Se Ag1 71.676(12) . 14_455
Ag1 Se Ag1 108.320(12) 15 14_455
Ag1 Se Ag1 180.0 2_665 14_455
Ag2 Se Ag1 69.404(12) 13_565 13_565
Ag2 Se Ag1 110.598(12) . 13_565
Ag1 Se Ag1 180.0 . 13_565
Ag1 Se Ag1 108.321(12) 15 13_565
Ag1 Se Ag1 71.677(12) 2_665 13_565
Ag1 Se Ag1 108.324(12) 14_455 13_565
Ag2 Se Ag1 110.599(12) 13_565 3_565
Ag2 Se Ag1 69.403(12) . 3_565
Ag1 Se Ag1 108.323(12) . 3_565
Ag1 Se Ag1 180.0 15 3_565
Ag1 Se Ag1 108.323(12) 2_665 3_565
Ag1 Se Ag1 71.679(12) 14_455 3_565
Ag1 Se Ag1 71.679(12) 13_565 3_565
P1 Se1 Ag1 106.28(5) . .
P1 Se1 Ag1 103.24(5) . 15
Ag1 Se1 Ag1 79.40(3) . 15
P1 Se2 Ag2 112.88(6) 3_565 .
P1 Se2 Ag1 103.43(5) 3_565 .
Ag2 Se2 Ag1 76.41(4) . .
Se2 Ag1 Se1 122.62(3) . .
Se2 Ag1 Se1 117.37(3) . 14_455
Se1 Ag1 Se1 115.80(2) . 14_455
Se2 Ag1 Se 95.52(3) . .
Se1 Ag1 Se 97.64(2) . .
Se1 Ag1 Se 97.43(2) 14_455 .
Se2 Ag1 Ag2 50.79(3) . .
Se1 Ag1 Ag2 97.94(2) . .
Se1 Ag1 Ag2 138.79(3) 14_455 .
Se Ag1 Ag2 53.02(3) . .
Se2 Ag1 Ag1 94.48(2) . 14_455
Se1 Ag1 Ag1 137.01(3) . 14_455
Se1 Ag1 Ag1 50.17(2) 14_455 14_455
Se Ag1 Ag1 54.162(6) . 14_455
Ag2 Ag1 Ag1 89.13(2) . 14_455
Se2 Ag1 Ag1 139.74(3) . 15
Se1 Ag1 Ag1 50.42(2) . 15
Se1 Ag1 Ag1 94.55(3) 14_455 15
Se Ag1 Ag1 54.163(6) . 15
Ag2 Ag1 Ag1 89.13(2) . 15
Ag1 Ag1 Ag1 87.62(2) 14_455 15
Se2 Ag2 Se2 116.36(3) 2_665 .
Se2 Ag2 Se2 116.36(3) 2_665 3_565
Se2 Ag2 Se2 116.36(3) . 3_565
Se2 Ag2 Se 101.15(5) 2_665 .
Se2 Ag2 Se 101.15(5) . .
Se2 Ag2 Se 101.15(5) 3_565 .
Se2 Ag2 Ag1 94.93(3) 2_665 .
Se2 Ag2 Ag1 52.81(2) . .
Se2 Ag2 Ag1 146.05(5) 3_565 .
Se Ag2 Ag1 57.57(3) . .
Se2 Ag2 Ag1 52.81(2) 2_665 2_665
Se2 Ag2 Ag1 146.05(5) . 2_665
Se2 Ag2 Ag1 94.93(3) 3_565 2_665
Se Ag2 Ag1 57.57(3) . 2_665
Ag1 Ag2 Ag1 93.94(4) . 2_665
Se2 Ag2 Ag1 146.05(5) 2_665 3_565
Se2 Ag2 Ag1 94.93(3) . 3_565
Se2 Ag2 Ag1 52.81(2) 3_565 3_565
Se Ag2 Ag1 57.57(3) . 3_565
Ag1 Ag2 Ag1 93.94(4) . 3_565
Ag1 Ag2 Ag1 93.94(4) 2_665 3_565
O1 P1 O2 101.8(3) . .
O1 P1 Se2 112.2(2) . 2_665
O2 P1 Se2 109.0(2) . 2_665
O1 P1 Se1 102.9(2) . .
O2 P1 Se1 107.7(2) . .
Se2 P1 Se1 121.33(7) 2_665 .
C1 O1 P1 124.6(4) . .
C4 O2 P1 123.8(5) . .
C3 C1 O1 106.0(7) . .
C3 C1 C2' 123.5(10) . .
O1 C1 C2' 113.7(9) . .
C3 C1 C2 101.2(12) . .
O1 C1 C2 107.2(11) . .
C6' C4 O2 114.4(13) . .
C6' C4 C5 118.9(13) . .
O2 C4 C5 109.2(8) . .
O2 C4 C6 95.3(10) . .
C5 C4 C6 97.6(11) . .

loop_
_geom_bond_atom_site_label_1
_geom_bond_atom_site_label_2
_geom_bond_distance
_geom_bond_site_symmetry_2
Se Ag2 2.714(2) 13_565
Se Ag2 2.714(2) .
Se Ag1 2.8675(6) .
Se Ag1 2.8676(6) 15
Se Ag1 2.8675(6) 2_665
Se Ag1 2.8675(6) 14_455
Se Ag1 2.8674(6) 13_565
Se Ag1 2.8675(6) 3_565
Se1 P1 2.174(2) .
Se1 Ag1 2.6236(8) .
Se1 Ag1 2.6330(9) 15
Se2 P1 2.153(2) 3_565
Se2 Ag2 2.5349(9) .
Se2 Ag1 2.6062(9) .
Ag1 Se1 2.6330(9) 14_455
Ag1 Ag2 3.1800(12) .
Ag1 Ag1 3.3578(8) 14_455
Ag1 Ag1 3.3579(8) 15
Ag2 Se2 2.5350(9) 2_665
Ag2 Se2 2.5350(9) 3_565
Ag2 Ag1 3.1800(12) 2_665
Ag2 Ag1 3.1800(12) 3_565
P1 O1 1.575(5) .
P1 O2 1.576(5) .
P1 Se2 2.153(2) 2_665
O1 C1 1.484(8) .
O2 C4 1.468(10) .
C1 C3 1.474(13) .
C1 C2' 1.50(2) .
C1 C2 1.52(3) .
C4 C6' 1.42(3) .
C4 C5 1.471(14) .
C4 C6 1.72(2) .
